data_1529369
loop_
_publ_author_name
'V.V. Atuchin'
'A.S. Aleksandrovsky'
'O.D. Chimitova'
'A.S. Krylov'
'M.S. Molokeev'
'B.G. Bazarov'
'J.G. Bazarova'
'Zhiguo Xia'

_publ_section_title
;
 Synthesis and spectroscopic properties of multiferroic b'-Tb2(MoO4)3
;
_journal_issue 10
_journal_name_full 'Optical Materials'
_journal_page_first 1631
_journal_page_last 1635
_journal_paper_doi 10.1016/j.optmat.2013.12.008
_journal_volume 36
_journal_year 2014
_chemical_formula_moiety 'Mo3 O12 Tb2'
_chemical_formula_sum 'Mo3 O12 Tb2'
_chemical_formula_weight 797.6631
_space_group_IT_number 32
_symmetry_cell_setting orthorhombic
_symmetry_space_group_name_Hall 'P 2 -2ab'
_symmetry_space_group_name_H-M 'P b a 2'
_cell_angle_alpha 90
_cell_angle_beta 90
_cell_angle_gamma 90
_cell_formula_units_Z 4
_cell_length_a 10.353865(61)
_cell_length_b 10.384128(64)
_cell_length_c 10.656947(66)
_cell_measurement_temperature 300
_cell_volume 1145.791(12)
_diffrn_ambient_temperature 300
_diffrn_measurement_device_type
;
D8 ADVANCE Bruker
;
_diffrn_radiation_monochromator none
_diffrn_radiation_probe x-ray
_diffrn_radiation_type
;
 Cu K\a~1~~2~
;
_exptl_absorpt_coefficient_mu 86.176
_exptl_crystal_density_diffrn 4.624061
_pd_char_colour
;
colourless
;
_pd_meas_2theta_range_inc 0.0160352
_pd_meas_2theta_range_max 140.000349
_pd_meas_2theta_range_min 5
_pd_meas_scan_method step
_pd_proc_ls_pref_orient_corr
;
Anisotropic model of PO. Spherical harmonics 8 ordrer.
 Jarvinen (1993). Application of symmetrized harmonics expansion to correction
of the preferred orientation effect. - J. Appl. Cryst. 26 p525-531.
;
_pd_proc_ls_profile_function PearsonVII
_pd_proc_ls_prof_R_factor 1.346
_pd_proc_ls_prof_wR_expected 1.078
_pd_proc_ls_prof_wR_factor 1.828
_pd_proc_number_of_points 8419
_pd_spec_mount_mode reflection
_refine_ls_goodness_of_fit_all 1.695
_refine_ls_R_I_factor 0.726
_refine_ls_shift/su_max 0.01000
_cod_data_source_file Tb2Mo3O12.cif
_cod_data_source_block a
_cod_original_sg_symbol_Hall
;
P 2 -2ab
;
_cod_original_sg_symbol_H-M Pba2
_cod_original_formula_sum
;
Mo3 O12 Tb2
;
_cod_database_code 1529369
_cod_database_fobs_code 1529369

loop_
_symmetry_equiv_pos_as_xyz
'x, y, z'
'-x, -y, z'
'-x+1/2, y+1/2, z'
'x+1/2, -y+1/2, z'

loop_
_atom_site_label
_atom_site_type_symbol
_atom_site_fract_x
_atom_site_fract_y
_atom_site_fract_z
_atom_site_occupancy
_atom_site_B_iso_or_equiv
Tb1 Tb 0.18703(20) 0.49616(55) 0.73727(44) 1 0.336(66)
Tb2 Tb 0.49385(48) 0.31230(19) 0.26367(44) 1 0.429(66)
Mo1 Mo 0.20508(30) 0.48949(59) 0.35632(49) 1 0.241(82)
Mo2 Mo 0.00345(74) 0.20712(29) 0.64226(52) 1 0.442(77)
Mo3 Mo 0.24230(55) 0.24142(60) 0 1 0.250(62)
O1 O 0.1942(19) 0.4967(41) 0.5243(28) 1 0.61(13)
O2 O 0.4809(26) 0.2949(18) 0.4900(28) 1 0.61(13)
O3 O 0.1329(20) 0.0103(36) 0.3047(22) 1 0.61(13)
O4 O 0.4964(53) 0.1182(21) 0.7031(21) 1 0.61(13)
O5 O 0.1599(28) 0.1449(26) 0.6737(29) 1 0.61(13)
O6 O 0.1606(23) 0.3237(28) 0.3103(30) 1 0.61(13)
O7 O 0.4006(24) 0.3695(26) 0.7113(28) 1 0.61(13)
O8 O 0.3889(24) 0.1244(25) 0.2982(30) 1 0.61(13)
O9 O 0.1386(28) 0.1617(29) 0.0901(26) 1 0.61(13)
O10 O 0.2998(31) 0.1292(28) 0.9010(34) 1 0.61(13)
O11 O 0.3519(29) 0.3149(32) 0.1097(30) 1 0.61(13)
O12 O 0.1748(29) 0.3554(31) 0.8866(35) 1 0.61(13)

loop_
_diffrn_radiation_wavelength
_diffrn_radiation_wavelength_wt
1.5406 1.0000
1.5443 0.5000

loop_
_geom_angle_atom_site_label_1
_geom_angle_atom_site_label_2
_geom_angle_atom_site_label_3
_geom_angle
_geom_angle_site_symmetry_1
_geom_angle_site_symmetry_3
O1 Tb1 O4 82.4(10) 1_555 3_555
O1 Tb1 O4 82.7(10) 1_555 4_455
O1 Tb1 O5 71.5(14) 1_555 3_555
O1 Tb1 O7 82.3(10) 1_555 1_555
O1 Tb1 O10 141.1(38) 1_555 3_555
O1 Tb1 O12 137.7(15) 1_555 1_555
O4 Tb1 O4 63.9(26) 3_555 4_455
O4 Tb1 O5 98.7(13) 3_555 3_555
O4 Tb1 O10 80.4(12) 3_555 3_555
O4 Tb1 O12 116.1(20) 3_555 1_555
O4 Tb1 O5 150.9(63) 4_455 3_555
O4 Tb1 O7 116.6(22) 4_455 1_555
O4 Tb1 O10 119.3(22) 4_455 3_555
O4 Tb1 O12 73.8(14) 4_455 1_555
O5 Tb1 O7 73.9(11) 3_555 1_555
O5 Tb1 O10 76.9(13) 3_555 3_555
O5 Tb1 O12 134.9(30) 3_555 1_555
O7 Tb1 O10 110.3(14) 1_555 3_555
O7 Tb1 O12 77.6(12) 1_555 1_555
O10 Tb1 O12 81.2(14) 3_555 1_555
O2 Tb2 O3 81.77(86) 1_555 3_555
O2 Tb2 O3 84.73(83) 1_555 4_555
O2 Tb2 O6 77.2(11) 1_555 4_555
O2 Tb2 O8 75.4(12) 1_555 1_555
O2 Tb2 O9 144.3(37) 1_555 4_555
O2 Tb2 O11 134.9(11) 1_555 1_555
O3 Tb2 O3 69.2(15) 3_555 4_555
O3 Tb2 O6 151.1(48) 3_555 4_555
O3 Tb2 O8 115.6(16) 3_555 1_555
O3 Tb2 O9 112.1(14) 3_555 4_555
O3 Tb2 O11 76.6(12) 3_555 1_555
O3 Tb2 O6 88.93(98) 4_555 4_555
O3 Tb2 O9 71.1(13) 4_555 4_555
O3 Tb2 O11 122.1(20) 4_555 1_555
O6 Tb2 O8 78.1(11) 4_555 1_555
O6 Tb2 O9 76.4(12) 4_555 4_555
O6 Tb2 O11 132.3(26) 4_555 1_555
O8 Tb2 O9 121.5(18) 1_555 4_555
O8 Tb2 O11 79.1(12) 1_555 1_555
O9 Tb2 O11 80.8(12) 4_555 1_555
O1 Mo1 O3 111.3(14) 1_555 3_555
O1 Mo1 O6 106.7(19) 1_555 1_555
O1 Mo1 O8 105.9(17) 1_555 3_555
O3 Mo1 O6 105.4(16) 3_555 1_555
O3 Mo1 O8 107.8(15) 3_555 3_555
O6 Mo1 O8 119.7(19) 1_555 3_555
O2 Mo2 O4 109.8(13) 4_455 4_455
O2 Mo2 O5 108.2(17) 4_455 1_555
O2 Mo2 O7 111.9(18) 4_455 4_455
O4 Mo2 O5 108.3(20) 4_455 1_555
O4 Mo2 O7 107.7(18) 4_455 4_455
O5 Mo2 O7 110.9(17) 1_555 4_455
O9 Mo3 O10 104.3(17) 1_555 1_554
O9 Mo3 O11 104.1(16) 1_555 1_555
O9 Mo3 O12 117.2(21) 1_555 1_554
O10 Mo3 O11 118.6(23) 1_554 1_555
O10 Mo3 O12 99.7(16) 1_554 1_554
O11 Mo3 O12 113.3(20) 1_555 1_554

loop_
_geom_bond_atom_site_label_1
_geom_bond_atom_site_label_2
_geom_bond_distance
_geom_bond_site_symmetry_2
Tb1 O1 2.271(30) .
Tb1 O4 2.312(47) 3_555
Tb1 O4 2.332(48) 4_455
Tb1 O5 2.314(29) 3_555
Tb1 O7 2.588(26) .
Tb1 O10 2.230(34) 3_555
Tb1 O12 2.165(35) .
Tb2 O2 2.422(30) .
Tb2 O3 2.478(33) 3_555
Tb2 O3 2.379(32) 4_555
Tb2 O6 2.285(27) 4_555
Tb2 O8 2.263(26) .
Tb2 O9 2.396(29) 4_555
Tb2 O11 2.203(31) .
Mo1 O1 1.795(30) .
Mo1 O3 1.779(22) 3_555
Mo1 O6 1.848(30) .
Mo1 O8 1.815(27) 3_555
Mo2 O2 1.639(30) 4_455
Mo2 O4 1.928(22) 4_455
Mo2 O5 1.776(30) .
Mo2 O7 1.519(27) 4_455
Mo3 O9 1.661(29) .
Mo3 O10 1.681(33) 1_554
Mo3 O11 1.799(32) .
Mo3 O12 1.830(35) 1_554
O4 O4 2.456(31) 2_655
